data_6000543
loop_
_publ_author_name
'Jouanneaux, A.'
'Verbaere, A.'
'Guyomard, D.'
'Piffard, Y.'
'Oyetola, S.'
'Fitch, A. N.'

_publ_section_title
;
 SB2 (PO4)3, a new mixed-valence antimony phosphate - preparation and
 crystal-structure
;
_journal_name_full
;
 European Journal of Solid State and Inorganic Chemistry
;
_journal_page_first 755
_journal_page_last 765
_journal_volume 28
_journal_year 1991
_chemical_formula_sum 'O12 P3 Sb2'
_space_group_name_H-M_alt 'P 1 n 1'
_cell_angle_alpha 90.000
_cell_angle_beta 91.120
_cell_angle_gamma 90.000
_cell_length_a 11.9360
_cell_length_b 17.4700
_cell_length_c 8.3185
_cell_volume 1734.26
_cod_database_code 6000543

loop_
_atom_site_label
_atom_site_fract_x
_atom_site_fract_y
_atom_site_fract_z
? ? ? ?
